data_4309243
loop_
_publ_author_name
'Elizabeth A. Deters'
'Michael J. Goldcamp'
'Jeanette A. Krause Bauer'
'Michael J. Baldwin'

_publ_contact_author_address
;     Department of Chemistry
      University of Cincinnati
      Cincinnati, OH 45221-0172 USA
;
_publ_contact_author_email michael.baldwin@uc.edu
_publ_contact_author_fax '513 556 9239'
_publ_contact_author_name 'Dr. Michael J. Baldwin'
_publ_contact_author_phone '513 556 9225'
_publ_section_title
;
Anion-Controlled Nuclearity in Nickel Complexes with Potentially
Dinucleating, Poly(oxime) Amine Ligands
;
_journal_name_full 'Inorganic Chemistry'
_journal_page_first 5222
_journal_page_last 5228
_journal_paper_doi 10.1021/ic048355x
_journal_volume 44
_journal_year 2005
_chemical_formula_moiety 'C15 H30 N6 Ni O4, 2(N O3)'
_chemical_formula_sum 'C15 H30 N8 Ni O10'
_chemical_formula_weight 541.18
_chemical_name_systematic
; 
 ? 
;
_space_group_IT_number 14
_symmetry_cell_setting monoclinic
_symmetry_space_group_name_Hall '-P 2yn'
_symmetry_space_group_name_H-M 'P 1 21/n 1'
_atom_sites_solution_hydrogens mixed
_atom_sites_solution_primary direct
_atom_sites_solution_secondary difmap
_audit_creation_method SHELXL-97
_cell_angle_alpha 90.00
_cell_angle_beta 97.9950(10)
_cell_angle_gamma 90.00
_cell_formula_units_Z 8
_cell_length_a 9.6738(3)
_cell_length_b 30.2229(9)
_cell_length_c 15.8238(5)
_cell_measurement_reflns_used 9317
_cell_measurement_temperature 150(2)
_cell_measurement_theta_max 28.32
_cell_measurement_theta_min 1.35
_cell_volume 4581.4(2)
_computing_cell_refinement 'Bruker SAINT v6.36A'
_computing_data_collection 'Bruker SMART v5.628'
_computing_data_reduction 'Bruker SAINT v6.36A'
_computing_molecular_graphics 'Bruker SHELXTL v6.12'
_computing_publication_material 'Bruker SHELXTL v6.12'
_computing_structure_refinement 'Bruker SHELXTL v6.12'
_computing_structure_solution 'Bruker SHELXTL v6.12'
_diffrn_ambient_temperature 150(2)
_diffrn_detector_area_resol_mean 0.75
_diffrn_measured_fraction_theta_full 0.998
_diffrn_measured_fraction_theta_max 0.998
_diffrn_measurement_device_type 'Bruker SMART6000 CCD'
_diffrn_measurement_method '\w scans'
_diffrn_radiation_monochromator graphite
_diffrn_radiation_source 'fine-focus sealed tube'
_diffrn_radiation_type MoK\a
_diffrn_radiation_wavelength 0.71073
_diffrn_reflns_av_R_equivalents 0.0342
_diffrn_reflns_av_sigmaI/netI 0.0261
_diffrn_reflns_limit_h_max 12
_diffrn_reflns_limit_h_min -12
_diffrn_reflns_limit_k_max 40
_diffrn_reflns_limit_k_min -40
_diffrn_reflns_limit_l_max 21
_diffrn_reflns_limit_l_min -21
_diffrn_reflns_number 55816
_diffrn_reflns_theta_full 28.32
_diffrn_reflns_theta_max 28.32
_diffrn_reflns_theta_min 1.35
_diffrn_standards_decay_% 0
_diffrn_standards_number 0
_exptl_absorpt_coefficient_mu 0.916
_exptl_absorpt_correction_T_max 0.9304
_exptl_absorpt_correction_T_min 0.7109
_exptl_absorpt_correction_type multi-scan
_exptl_absorpt_process_details 'SADABS v2.05 (Sheldrick)'
_exptl_crystal_colour 'pale pink'
_exptl_crystal_density_diffrn 1.569
_exptl_crystal_density_meas ?
_exptl_crystal_description plate
_exptl_crystal_F_000 2272
_exptl_crystal_size_max 0.40
_exptl_crystal_size_mid 0.25
_exptl_crystal_size_min 0.08
_refine_diff_density_max 0.443
_refine_diff_density_min -0.351
_refine_diff_density_rms 0.056
_refine_ls_extinction_method none
_refine_ls_goodness_of_fit_ref 1.010
_refine_ls_hydrogen_treatment mixed
_refine_ls_matrix_type full
_refine_ls_number_parameters 613
_refine_ls_number_reflns 11384
_refine_ls_number_restraints 0
_refine_ls_restrained_S_all 1.010
_refine_ls_R_factor_all 0.0417
_refine_ls_R_factor_gt 0.0286
_refine_ls_shift/su_max 0.002
_refine_ls_shift/su_mean 0.000
_refine_ls_structure_factor_coef Fsqd
_refine_ls_weighting_details 'calc w=1/[\s^2^(Fo^2^)+(0.0284P)^2^+3.2372P] where P=(Fo^2^+2Fc^2^)/3'
_refine_ls_weighting_scheme calc
_refine_ls_wR_factor_gt 0.0663
_refine_ls_wR_factor_ref 0.0731
_reflns_number_gt 9288
_reflns_number_total 11384
_reflns_threshold_expression >2\s(I)
_cod_data_source_file ic048355xsi20041119_125300_1.cif
_cod_data_source_block 3
_cod_depositor_comments
;
The following automatic conversions were performed:
'_symmetry_cell_setting' value 'Monoclinic' changed to 'monoclinic'
according to '/home/saulius/struct/CIF-dictionaries/cif_core.dic'
dictionary named 'cif_core.dic' version 2.4.1 from 2010-06-29.

Automatic conversion script
Id: cif_fix_enum 1527 2010-12-29 10:47:43Z saulius 
;
_cod_database_code 4309243

loop_
_symmetry_equiv_pos_as_xyz
'x, y, z'
'-x+1/2, y+1/2, -z+1/2'
'-x, -y, -z'
'x-1/2, -y-1/2, z-1/2'

loop_
_atom_site_label
_atom_site_type_symbol
_atom_site_fract_x
_atom_site_fract_y
_atom_site_fract_z
_atom_site_U_iso_or_equiv
_atom_site_adp_type
_atom_site_occupancy
_atom_site_symmetry_multiplicity
_atom_site_calc_flag
_atom_site_refinement_flags
_atom_site_disorder_assembly
_atom_site_disorder_group
Ni1 Ni 0.04789(2) 0.035588(6) 0.770138(12) 0.01531(5) Uani 1 1 d . . .
O1A O -0.17953(12) -0.03587(4) 0.71504(8) 0.0233(2) Uani 1 1 d . . .
H1A H -0.1038 -0.0514 0.7224 0.050 Uiso 1 1 d . . .
O2A O 0.24107(14) -0.01404(4) 0.65219(9) 0.0319(3) Uani 1 1 d . . .
H2A H 0.2256 -0.0352 0.6866 0.048 Uiso 1 1 d . . .
O3A O 0.07367(12) -0.04924(4) 0.88101(8) 0.0241(3) Uani 1 1 d . . .
H3A H -0.0212 -0.0429 0.8831 0.036 Uiso 1 1 d . . .
O4A O -0.16586(12) 0.07136(4) 0.88871(8) 0.0254(3) Uani 1 1 d . . .
H4A H -0.2015 0.0455 0.8801 0.038 Uiso 1 1 d . . .
N1A N -0.13686(14) 0.00832(4) 0.71521(8) 0.0184(3) Uani 1 1 d . . .
N2A N 0.13798(15) 0.01727(5) 0.66092(9) 0.0212(3) Uani 1 1 d . . .
N3A N 0.13599(14) -0.01134(4) 0.85253(9) 0.0188(3) Uani 1 1 d . . .
N4A N -0.02724(14) 0.06740(5) 0.87270(9) 0.0186(3) Uani 1 1 d . . .
N5A N -0.03068(14) 0.08601(4) 0.68542(8) 0.0180(3) Uani 1 1 d . . .
N6A N 0.22976(14) 0.06837(4) 0.82388(9) 0.0188(3) Uani 1 1 d . . .
C1A C -0.18435(17) 0.08309(5) 0.68361(11) 0.0216(3) Uani 1 1 d . . .
H1C H -0.2315 0.0983 0.6321 0.026 Uiso 1 1 calc R . .
H1D H -0.2114 0.0982 0.7343 0.026 Uiso 1 1 calc R . .
C2A C -0.23111(17) 0.03540(5) 0.68292(10) 0.0201(3) Uani 1 1 d . . .
C3A C -0.37798(18) 0.02337(6) 0.64882(12) 0.0270(4) Uani 1 1 d . . .
H3C H -0.4163 0.0042 0.6898 0.041 Uiso 1 1 calc R . .
H3D H -0.3796 0.0077 0.5945 0.041 Uiso 1 1 calc R . .
H3E H -0.4344 0.0503 0.6397 0.041 Uiso 1 1 calc R . .
C4A C 0.00615(19) 0.07809(6) 0.59836(10) 0.0229(3) Uani 1 1 d . . .
H4C H 0.0461 0.1056 0.5779 0.027 Uiso 1 1 calc R . .
H4D H -0.0802 0.0713 0.5592 0.027 Uiso 1 1 calc R . .
C5A C 0.10828(18) 0.04114(5) 0.59441(11) 0.0222(3) Uani 1 1 d . . .
C6A C 0.1690(2) 0.03528(6) 0.51288(12) 0.0325(4) Uani 1 1 d . . .
H6A H 0.1066 0.0487 0.4657 0.049 Uiso 1 1 calc R . .
H6B H 0.1795 0.0037 0.5017 0.049 Uiso 1 1 calc R . .
H6C H 0.2605 0.0497 0.5180 0.049 Uiso 1 1 calc R . .
C7A C 0.33359(17) 0.03224(6) 0.84438(12) 0.0234(3) Uani 1 1 d . . .
H7A H 0.4106 0.0428 0.8875 0.028 Uiso 1 1 calc R . .
H7B H 0.3737 0.0240 0.7923 0.028 Uiso 1 1 calc R . .
C8A C 0.26625(17) -0.00793(6) 0.87850(10) 0.0208(3) Uani 1 1 d . . .
C9A C 0.35068(18) -0.04010(6) 0.93517(12) 0.0270(4) Uani 1 1 d . . .
H9A H 0.4020 -0.0244 0.9839 0.040 Uiso 1 1 calc R . .
H9B H 0.4169 -0.0550 0.9032 0.040 Uiso 1 1 calc R . .
H9C H 0.2887 -0.0621 0.9558 0.040 Uiso 1 1 calc R . .
C10A C 0.20689(18) 0.09188(6) 0.90354(11) 0.0237(3) Uani 1 1 d . . .
H10A H 0.2381 0.1229 0.8999 0.028 Uiso 1 1 calc R . .
H10B H 0.2658 0.0779 0.9525 0.028 Uiso 1 1 calc R . .
C11A C 0.05854(17) 0.09176(5) 0.92048(10) 0.0197(3) Uani 1 1 d . . .
C12A C 0.0257(2) 0.12071(6) 0.99131(11) 0.0262(4) Uani 1 1 d . . .
H12A H 0.0109 0.1511 0.9704 0.039 Uiso 1 1 calc R . .
H12B H 0.1037 0.1201 1.0380 0.039 Uiso 1 1 calc R . .
H12C H -0.0591 0.1100 1.0120 0.039 Uiso 1 1 calc R . .
C13A C 0.01979(18) 0.13007(5) 0.71865(11) 0.0208(3) Uani 1 1 d . . .
H13A H -0.0124 0.1347 0.7747 0.025 Uiso 1 1 calc R . .
H13B H -0.0247 0.1531 0.6794 0.025 Uiso 1 1 calc R . .
C14A C 0.17833(18) 0.13705(6) 0.72952(12) 0.0253(4) Uani 1 1 d . . .
H14A H 0.1997 0.1623 0.7691 0.030 Uiso 1 1 calc R . .
H14B H 0.2023 0.1466 0.6735 0.030 Uiso 1 1 calc R . .
C15A C 0.27899(17) 0.09944(5) 0.76156(11) 0.0215(3) Uani 1 1 d . . .
H15A H 0.2992 0.0821 0.7116 0.026 Uiso 1 1 calc R . .
H15B H 0.3680 0.1128 0.7882 0.026 Uiso 1 1 calc R . .
Ni2 Ni 0.34350(2) 0.208838(6) 0.369605(12) 0.01496(5) Uani 1 1 d . . .
O1B O 0.36428(13) 0.26329(4) 0.54113(7) 0.0242(3) Uani 1 1 d . . .
H1B H 0.3853 0.2361 0.5543 0.036 Uiso 1 1 d . . .
O2B O 0.18097(12) 0.14498(4) 0.48207(8) 0.0251(3) Uani 1 1 d . . .
H2B H 0.2686 0.1419 0.5090 0.038 Uiso 1 1 d . . .
O3B O 0.60870(12) 0.17762(4) 0.49719(7) 0.0224(2) Uani 1 1 d . . .
H3B H 0.6224 0.2061 0.4954 0.034 Uiso 1 1 d . . .
O4B O 0.54210(13) 0.28022(4) 0.31433(8) 0.0263(3) Uani 1 1 d . . .
H4B H 0.5825 0.2790 0.3674 0.040 Uiso 1 1 d . . .
N1B N 0.32038(14) 0.26050(4) 0.45335(8) 0.0189(3) Uani 1 1 d . . .
N2B N 0.17900(14) 0.17870(4) 0.42154(8) 0.0187(3) Uani 1 1 d . . .
N3B N 0.50528(13) 0.16914(4) 0.42795(8) 0.0171(3) Uani 1 1 d . . .
N4B N 0.48564(14) 0.23733(4) 0.30162(9) 0.0193(3) Uani 1 1 d . . .
N5B N 0.17288(14) 0.24248(4) 0.30114(9) 0.0195(3) Uani 1 1 d . . .
N6B N 0.35367(14) 0.15998(4) 0.27618(8) 0.0174(3) Uani 1 1 d . . .
C1B C 0.19644(19) 0.28947(5) 0.32800(11) 0.0249(4) Uani 1 1 d . . .
H1E H 0.1091 0.3065 0.3127 0.030 Uiso 1 1 calc R . .
H1F H 0.2690 0.3026 0.2974 0.030 Uiso 1 1 calc R . .
C2B C 0.24203(17) 0.29242(5) 0.42277(11) 0.0215(3) Uani 1 1 d . . .
C3B C 0.19288(19) 0.33022(6) 0.47151(12) 0.0276(4) Uani 1 1 d . . .
H3F H 0.2457 0.3309 0.5290 0.041 Uiso 1 1 calc R . .
H3G H 0.0933 0.3266 0.4754 0.041 Uiso 1 1 calc R . .
H3H H 0.2074 0.3580 0.4421 0.041 Uiso 1 1 calc R . .
C4B C 0.03852(17) 0.22647(6) 0.32585(11) 0.0233(3) Uani 1 1 d . . .
H4E H -0.0195 0.2143 0.2746 0.028 Uiso 1 1 calc R . .
H4F H -0.0122 0.2520 0.3461 0.028 Uiso 1 1 calc R . .
C5B C 0.05527(17) 0.19175(6) 0.39398(10) 0.0206(3) Uani 1 1 d . . .
C6B C -0.07336(18) 0.17404(6) 0.42470(12) 0.0282(4) Uani 1 1 d . . .
H6D H -0.1561 0.1866 0.3903 0.042 Uiso 1 1 calc R . .
H6E H -0.0730 0.1822 0.4847 0.042 Uiso 1 1 calc R . .
H6F H -0.0752 0.1417 0.4192 0.042 Uiso 1 1 calc R . .
C7B C 0.39479(18) 0.11921(5) 0.32606(10) 0.0208(3) Uani 1 1 d . . .
H7C H 0.4312 0.0971 0.2887 0.025 Uiso 1 1 calc R . .
H7D H 0.3119 0.1064 0.3473 0.025 Uiso 1 1 calc R . .
C8B C 0.50503(17) 0.12943(5) 0.40048(10) 0.0187(3) Uani 1 1 d . . .
C9B C 0.60114(19) 0.09378(6) 0.43775(11) 0.0263(4) Uani 1 1 d . . .
H9D H 0.5641 0.0649 0.4174 0.039 Uiso 1 1 calc R . .
H9E H 0.6091 0.0948 0.5001 0.039 Uiso 1 1 calc R . .
H9F H 0.6934 0.0982 0.4202 0.039 Uiso 1 1 calc R . .
C10B C 0.46271(18) 0.17127(6) 0.22139(10) 0.0213(3) Uani 1 1 d . . .
H10C H 0.4201 0.1704 0.1608 0.026 Uiso 1 1 calc R . .
H10D H 0.5369 0.1485 0.2295 0.026 Uiso 1 1 calc R . .
C11B C 0.52767(17) 0.21594(6) 0.24041(10) 0.0202(3) Uani 1 1 d . . .
C12B C 0.63534(19) 0.23125(7) 0.18803(12) 0.0286(4) Uani 1 1 d . . .
H12D H 0.5895 0.2461 0.1366 0.043 Uiso 1 1 calc R . .
H12E H 0.6882 0.2057 0.1716 0.043 Uiso 1 1 calc R . .
H12F H 0.6990 0.2520 0.2215 0.043 Uiso 1 1 calc R . .
C13B C 0.17382(19) 0.23904(6) 0.20701(10) 0.0235(3) Uani 1 1 d . . .
H13C H 0.2636 0.2509 0.1934 0.028 Uiso 1 1 calc R . .
H13D H 0.0985 0.2580 0.1778 0.028 Uiso 1 1 calc R . .
C14B C 0.15446(19) 0.19216(6) 0.17084(11) 0.0245(4) Uani 1 1 d . . .
H14C H 0.0530 0.1872 0.1552 0.029 Uiso 1 1 calc R . .
H14D H 0.1963 0.1913 0.1172 0.029 Uiso 1 1 calc R . .
C15B C 0.21319(17) 0.15296(6) 0.22536(10) 0.0208(3) Uani 1 1 d . . .
H15C H 0.1464 0.1454 0.2652 0.025 Uiso 1 1 calc R . .
H15D H 0.2189 0.1272 0.1874 0.025 Uiso 1 1 calc R . .
N1 N 0.46127(14) 0.14944(5) 0.63371(9) 0.0217(3) Uani 1 1 d . . .
O1 O 0.41005(13) 0.12039(4) 0.58144(8) 0.0267(3) Uani 1 1 d . . .
O2 O 0.40908(14) 0.18755(4) 0.63056(9) 0.0325(3) Uani 1 1 d . . .
O3 O 0.55912(14) 0.13997(5) 0.68894(9) 0.0376(3) Uani 1 1 d . . .
N2 N 0.29177(16) 0.22391(5) -0.02096(11) 0.0307(4) Uani 1 1 d . . .
O4 O 0.16263(13) 0.23495(4) -0.02784(8) 0.0293(3) Uani 1 1 d . . .
O5 O 0.37369(16) 0.23916(6) 0.03838(10) 0.0503(4) Uani 1 1 d . . .
O6 O 0.32935(16) 0.19804(5) -0.07459(12) 0.0475(4) Uani 1 1 d . . .
N3 N 0.85268(16) 0.10586(5) 0.25681(10) 0.0282(3) Uani 1 1 d . . .
O7 O 0.95558(15) 0.08757(5) 0.30129(9) 0.0363(3) Uani 1 1 d . . .
O8 O 0.73569(14) 0.08723(5) 0.25124(9) 0.0339(3) Uani 1 1 d . . .
O9 O 0.86596(17) 0.14142(5) 0.22146(11) 0.0471(4) Uani 1 1 d . . .
N4 N 0.29488(16) 0.03264(5) 0.11856(10) 0.0276(3) Uani 1 1 d . . .
O10 O 0.33659(16) 0.07099(5) 0.11784(10) 0.0421(4) Uani 1 1 d . . .
O11 O 0.17490(15) 0.02282(5) 0.08054(10) 0.0412(4) Uani 1 1 d . . .
O12 O 0.36690(18) 0.00201(6) 0.15299(10) 0.0511(4) Uani 1 1 d . . .

loop_
_atom_site_aniso_label
_atom_site_aniso_U_11
_atom_site_aniso_U_22
_atom_site_aniso_U_33
_atom_site_aniso_U_23
_atom_site_aniso_U_13
_atom_site_aniso_U_12
Ni1 0.01574(10) 0.01417(10) 0.01651(10) -0.00015(7) 0.00401(7) 0.00035(7)
O1A 0.0234(6) 0.0150(5) 0.0315(6) -0.0004(5) 0.0038(5) -0.0036(5)
O2A 0.0390(8) 0.0214(6) 0.0402(8) 0.0030(6) 0.0225(6) 0.0110(6)
O3A 0.0227(6) 0.0191(6) 0.0314(6) 0.0068(5) 0.0076(5) -0.0012(5)
O4A 0.0190(6) 0.0287(7) 0.0306(6) -0.0062(5) 0.0107(5) -0.0004(5)
N1A 0.0209(7) 0.0148(6) 0.0200(7) -0.0012(5) 0.0044(5) -0.0026(5)
N2A 0.0229(7) 0.0165(7) 0.0262(7) -0.0024(6) 0.0104(6) 0.0018(5)
N3A 0.0209(7) 0.0158(6) 0.0203(6) 0.0013(5) 0.0055(5) -0.0009(5)
N4A 0.0173(6) 0.0197(7) 0.0200(6) 0.0002(5) 0.0064(5) 0.0014(5)
N5A 0.0204(7) 0.0157(6) 0.0187(6) -0.0004(5) 0.0055(5) 0.0004(5)
N6A 0.0178(6) 0.0175(7) 0.0220(7) -0.0004(5) 0.0058(5) -0.0004(5)
C1A 0.0207(8) 0.0199(8) 0.0240(8) 0.0042(7) 0.0031(6) 0.0021(6)
C2A 0.0212(8) 0.0204(8) 0.0190(7) 0.0000(6) 0.0040(6) -0.0004(6)
C3A 0.0211(8) 0.0289(9) 0.0298(9) 0.0019(7) -0.0007(7) -0.0014(7)
C4A 0.0309(9) 0.0211(8) 0.0174(8) 0.0019(6) 0.0061(7) 0.0006(7)
C5A 0.0281(9) 0.0183(8) 0.0220(8) -0.0039(6) 0.0095(7) -0.0046(7)
C6A 0.0482(12) 0.0272(9) 0.0257(9) -0.0039(8) 0.0179(8) -0.0031(8)
C7A 0.0166(8) 0.0226(8) 0.0311(9) 0.0024(7) 0.0036(7) 0.0009(6)
C8A 0.0213(8) 0.0209(8) 0.0209(8) 0.0003(6) 0.0049(6) 0.0026(6)
C9A 0.0220(8) 0.0293(9) 0.0289(9) 0.0058(7) 0.0012(7) 0.0045(7)
C10A 0.0235(8) 0.0258(9) 0.0218(8) -0.0048(7) 0.0033(7) -0.0052(7)
C11A 0.0243(8) 0.0166(7) 0.0187(7) 0.0013(6) 0.0042(6) 0.0010(6)
C12A 0.0334(10) 0.0224(8) 0.0239(8) -0.0047(7) 0.0080(7) 0.0014(7)
C13A 0.0250(8) 0.0149(7) 0.0235(8) -0.0002(6) 0.0066(7) 0.0010(6)
C14A 0.0269(9) 0.0176(8) 0.0326(9) 0.0022(7) 0.0079(7) -0.0027(7)
C15A 0.0206(8) 0.0191(8) 0.0265(8) 0.0002(6) 0.0090(7) -0.0025(6)
Ni2 0.01615(10) 0.01338(9) 0.01521(9) 0.00067(7) 0.00170(7) -0.00072(7)
O1B 0.0313(7) 0.0221(6) 0.0187(6) -0.0031(5) 0.0014(5) 0.0015(5)
O2B 0.0231(6) 0.0259(6) 0.0257(6) 0.0103(5) 0.0015(5) -0.0051(5)
O3B 0.0196(6) 0.0269(6) 0.0194(6) -0.0002(5) -0.0020(5) -0.0031(5)
O4B 0.0328(7) 0.0193(6) 0.0265(6) 0.0017(5) 0.0026(5) -0.0109(5)
N1B 0.0206(7) 0.0181(7) 0.0181(6) -0.0006(5) 0.0031(5) -0.0021(5)
N2B 0.0209(7) 0.0169(6) 0.0183(6) 0.0024(5) 0.0030(5) -0.0012(5)
N3B 0.0160(6) 0.0209(7) 0.0140(6) 0.0010(5) 0.0004(5) -0.0012(5)
N4B 0.0220(7) 0.0153(6) 0.0199(7) 0.0022(5) 0.0007(5) -0.0044(5)
N5B 0.0208(7) 0.0167(6) 0.0205(7) 0.0017(5) 0.0006(5) 0.0002(5)
N6B 0.0186(6) 0.0170(6) 0.0160(6) 0.0011(5) 0.0009(5) -0.0010(5)
C1B 0.0294(9) 0.0155(8) 0.0287(9) 0.0036(7) -0.0001(7) 0.0028(7)
C2B 0.0202(8) 0.0167(8) 0.0280(9) -0.0016(7) 0.0045(7) -0.0029(6)
C3B 0.0276(9) 0.0190(8) 0.0372(10) -0.0044(7) 0.0075(8) 0.0018(7)
C4B 0.0195(8) 0.0226(8) 0.0273(9) 0.0022(7) 0.0015(7) 0.0025(6)
C5B 0.0199(8) 0.0212(8) 0.0209(8) -0.0028(6) 0.0032(6) -0.0013(6)
C6B 0.0192(8) 0.0324(10) 0.0340(10) 0.0002(8) 0.0069(7) -0.0030(7)
C7B 0.0258(8) 0.0150(7) 0.0209(8) -0.0001(6) 0.0011(6) 0.0002(6)
C8B 0.0198(8) 0.0189(8) 0.0179(7) 0.0033(6) 0.0050(6) 0.0018(6)
C9B 0.0298(9) 0.0232(9) 0.0256(9) 0.0014(7) 0.0027(7) 0.0083(7)
C10B 0.0233(8) 0.0220(8) 0.0194(8) -0.0006(6) 0.0054(6) 0.0007(6)
C11B 0.0186(8) 0.0244(8) 0.0169(7) 0.0047(6) -0.0001(6) -0.0011(6)
C12B 0.0241(9) 0.0369(10) 0.0257(9) 0.0032(8) 0.0069(7) -0.0042(8)
C13B 0.0270(9) 0.0231(8) 0.0188(8) 0.0048(6) -0.0022(6) 0.0022(7)
C14B 0.0270(9) 0.0265(9) 0.0185(8) 0.0006(7) -0.0028(7) 0.0008(7)
C15B 0.0208(8) 0.0215(8) 0.0188(8) -0.0022(6) -0.0017(6) -0.0028(6)
N1 0.0198(7) 0.0245(7) 0.0216(7) 0.0012(6) 0.0054(5) -0.0018(6)
O1 0.0300(7) 0.0275(7) 0.0225(6) -0.0045(5) 0.0035(5) -0.0053(5)
O2 0.0343(7) 0.0213(6) 0.0451(8) 0.0048(6) 0.0165(6) 0.0029(5)
O3 0.0247(7) 0.0535(9) 0.0317(7) -0.0064(7) -0.0068(6) 0.0047(6)
N2 0.0262(8) 0.0263(8) 0.0378(9) 0.0137(7) -0.0016(7) -0.0023(6)
O4 0.0251(6) 0.0324(7) 0.0293(7) 0.0048(5) 0.0000(5) 0.0052(5)
O5 0.0373(8) 0.0642(11) 0.0440(9) 0.0111(8) -0.0127(7) -0.0146(8)
O6 0.0321(8) 0.0358(8) 0.0749(12) -0.0090(8) 0.0085(8) 0.0076(6)
N3 0.0300(8) 0.0209(7) 0.0342(8) -0.0048(6) 0.0061(7) 0.0009(6)
O7 0.0328(7) 0.0357(8) 0.0395(8) -0.0055(6) 0.0016(6) 0.0110(6)
O8 0.0270(7) 0.0354(8) 0.0402(8) -0.0020(6) 0.0086(6) -0.0045(6)
O9 0.0527(10) 0.0241(7) 0.0627(10) 0.0091(7) 0.0013(8) -0.0077(7)
N4 0.0263(8) 0.0313(8) 0.0275(8) 0.0013(6) 0.0123(6) 0.0055(6)
O10 0.0437(9) 0.0317(8) 0.0542(9) -0.0080(7) 0.0188(7) -0.0076(6)
O11 0.0268(7) 0.0544(9) 0.0438(8) -0.0128(7) 0.0106(6) -0.0056(6)
O12 0.0604(11) 0.0561(10) 0.0399(8) 0.0163(8) 0.0181(8) 0.0360(9)

loop_
_atom_type_symbol
_atom_type_description
_atom_type_scat_dispersion_real
_atom_type_scat_dispersion_imag
_atom_type_scat_source
C C 0.0033 0.0016 'International Tables Vol C Tables 4.2.6.8 and 6.1.1.4'
H H 0.0000 0.0000 'International Tables Vol C Tables 4.2.6.8 and 6.1.1.4'
N N 0.0061 0.0033 'International Tables Vol C Tables 4.2.6.8 and 6.1.1.4'
O O 0.0106 0.0060 'International Tables Vol C Tables 4.2.6.8 and 6.1.1.4'
Ni Ni 0.3393 1.1124 'International Tables Vol C Tables 4.2.6.8 and 6.1.1.4'

loop_
_geom_angle_atom_site_label_1
_geom_angle_atom_site_label_2
_geom_angle_atom_site_label_3
_geom_angle
_geom_angle_site_symmetry_1
_geom_angle_site_symmetry_3
_geom_angle_publ_flag
N3A Ni1 N1A 104.75(5) . . ?
N3A Ni1 N6A 79.40(5) . . ?
N1A Ni1 N6A 175.48(5) . . ?
N3A Ni1 N5A 176.36(5) . . ?
N1A Ni1 N5A 78.71(5) . . ?
N6A Ni1 N5A 97.17(5) . . ?
N3A Ni1 N4A 89.03(5) . . ?
N1A Ni1 N4A 97.86(5) . . ?
N6A Ni1 N4A 80.28(5) . . ?
N5A Ni1 N4A 91.58(5) . . ?
N3A Ni1 N2A 99.08(5) . . ?
N1A Ni1 N2A 88.99(5) . . ?
N6A Ni1 N2A 92.14(5) . . ?
N5A Ni1 N2A 79.75(5) . . ?
N4A Ni1 N2A 167.74(5) . . ?
C2A N1A O1A 114.66(13) . . ?
C2A N1A Ni1 116.34(11) . . ?
O1A N1A Ni1 128.70(10) . . ?
C5A N2A O2A 112.58(13) . . ?
C5A N2A Ni1 117.08(11) . . ?
O2A N2A Ni1 129.78(11) . . ?
C8A N3A O3A 114.45(13) . . ?
C8A N3A Ni1 117.26(11) . . ?
O3A N3A Ni1 128.14(10) . . ?
C11A N4A O4A 113.76(13) . . ?
C11A N4A Ni1 117.09(11) . . ?
O4A N4A Ni1 128.32(10) . . ?
C1A N5A C13A 109.77(12) . . ?
C1A N5A C4A 109.88(13) . . ?
C13A N5A C4A 111.19(13) . . ?
C1A N5A Ni1 103.97(9) . . ?
C13A N5A Ni1 110.60(10) . . ?
C4A N5A Ni1 111.21(10) . . ?
C15A N6A C7A 109.82(12) . . ?
C15A N6A C10A 111.03(13) . . ?
C7A N6A C10A 109.90(13) . . ?
C15A N6A Ni1 110.98(10) . . ?
C7A N6A Ni1 104.17(10) . . ?
C10A N6A Ni1 110.73(10) . . ?
N5A C1A C2A 110.79(13) . . ?
N1A C2A C3A 125.36(15) . . ?
N1A C2A C1A 114.34(14) . . ?
C3A C2A C1A 120.28(15) . . ?
N5A C4A C5A 113.72(13) . . ?
N2A C5A C4A 117.48(14) . . ?
N2A C5A C6A 124.93(16) . . ?
C4A C5A C6A 117.59(15) . . ?
N6A C7A C8A 110.83(13) . . ?
N3A C8A C9A 125.24(16) . . ?
N3A C8A C7A 113.93(14) . . ?
C9A C8A C7A 120.81(15) . . ?
N6A C10A C11A 114.17(13) . . ?
N4A C11A C12A 126.53(16) . . ?
N4A C11A C10A 117.15(14) . . ?
C12A C11A C10A 116.32(15) . . ?
N5A C13A C14A 115.86(13) . . ?
C13A C14A C15A 120.88(14) . . ?
N6A C15A C14A 116.05(13) . . ?
N4B Ni2 N1B 99.11(5) . . ?
N4B Ni2 N3B 87.54(5) . . ?
N1B Ni2 N3B 106.90(5) . . ?
N4B Ni2 N2B 171.42(5) . . ?
N1B Ni2 N2B 85.51(5) . . ?
N3B Ni2 N2B 98.07(5) . . ?
N4B Ni2 N6B 79.95(5) . . ?
N1B Ni2 N6B 174.48(5) . . ?
N3B Ni2 N6B 78.54(5) . . ?
N2B Ni2 N6B 94.74(5) . . ?
N4B Ni2 N5B 93.56(5) . . ?
N1B Ni2 N5B 79.59(5) . . ?
N3B Ni2 N5B 173.18(5) . . ?
N2B Ni2 N5B 80.11(5) . . ?
N6B Ni2 N5B 95.01(5) . . ?
C2B N1B O1B 114.36(13) . . ?
C2B N1B Ni2 115.82(11) . . ?
O1B N1B Ni2 129.33(10) . . ?
C5B N2B O2B 112.46(13) . . ?
C5B N2B Ni2 117.25(11) . . ?
O2B N2B Ni2 130.28(10) . . ?
C8B N3B O3B 113.95(13) . . ?
C8B N3B Ni2 115.15(11) . . ?
O3B N3B Ni2 130.69(10) . . ?
C11B N4B O4B 114.56(13) . . ?
C11B N4B Ni2 119.54(11) . . ?
O4B N4B Ni2 125.89(10) . . ?
C4B N5B C1B 109.83(13) . . ?
C4B N5B C13B 111.44(13) . . ?
C1B N5B C13B 109.18(13) . . ?
C4B N5B Ni2 111.00(10) . . ?
C1B N5B Ni2 103.63(10) . . ?
C13B N5B Ni2 111.48(10) . . ?
C7B N6B C15B 108.90(12) . . ?
C7B N6B C10B 109.79(13) . . ?
C15B N6B C10B 112.48(12) . . ?
C7B N6B Ni2 104.13(9) . . ?
C15B N6B Ni2 110.50(10) . . ?
C10B N6B Ni2 110.70(10) . . ?
N5B C1B C2B 110.62(13) . . ?
N1B C2B C3B 126.60(16) . . ?
N1B C2B C1B 114.08(15) . . ?
C3B C2B C1B 119.31(15) . . ?
N5B C4B C5B 113.94(13) . . ?
N2B C5B C6B 124.09(16) . . ?
N2B C5B C4B 117.68(15) . . ?
C6B C5B C4B 118.23(15) . . ?
N6B C7B C8B 110.67(13) . . ?
N3B C8B C9B 125.00(15) . . ?
N3B C8B C7B 115.25(14) . . ?
C9B C8B C7B 119.73(14) . . ?
N6B C10B C11B 113.47(13) . . ?
N4B C11B C12B 125.80(16) . . ?
N4B C11B C10B 116.01(14) . . ?
C12B C11B C10B 118.18(15) . . ?
N5B C13B C14B 114.83(14) . . ?
C15B C14B C13B 119.37(14) . . ?
N6B C15B C14B 115.62(13) . . ?
O3 N1 O2 120.47(15) . . ?
O3 N1 O1 119.89(15) . . ?
O2 N1 O1 119.61(15) . . ?
O5 N2 O6 122.49(18) . . ?
O5 N2 O4 118.91(18) . . ?
O6 N2 O4 118.60(16) . . ?
O9 N3 O8 120.74(16) . . ?
O9 N3 O7 120.86(17) . . ?
O8 N3 O7 118.38(16) . . ?
O10 N4 O12 122.97(18) . . ?
O10 N4 O11 119.85(17) . . ?
O12 N4 O11 117.14(18) . . ?

loop_
_geom_bond_atom_site_label_1
_geom_bond_atom_site_label_2
_geom_bond_distance
_geom_bond_site_symmetry_2
_geom_bond_publ_flag
Ni1 N3A 2.0320(14) . ?
Ni1 N1A 2.0487(14) . ?
Ni1 N6A 2.0938(14) . ?
Ni1 N5A 2.1008(13) . ?
Ni1 N4A 2.1012(13) . ?
Ni1 N2A 2.1146(14) . ?
O1A N1A 1.3976(17) . ?
O2A N2A 1.3956(18) . ?
O3A N3A 1.3978(17) . ?
O4A N4A 1.4039(17) . ?
N1A C2A 1.278(2) . ?
N2A C5A 1.275(2) . ?
N3A C8A 1.274(2) . ?
N4A C11A 1.276(2) . ?
N5A C1A 1.486(2) . ?
N5A C13A 1.489(2) . ?
N5A C4A 1.490(2) . ?
N6A C15A 1.487(2) . ?
N6A C7A 1.489(2) . ?
N6A C10A 1.490(2) . ?
C1A C2A 1.510(2) . ?
C2A C3A 1.493(2) . ?
C4A C5A 1.498(2) . ?
C5A C6A 1.500(2) . ?
C7A C8A 1.512(2) . ?
C8A C9A 1.488(2) . ?
C10A C11A 1.496(2) . ?
C11A C12A 1.491(2) . ?
C13A C14A 1.534(2) . ?
C14A C15A 1.536(2) . ?
Ni2 N4B 2.0496(14) . ?
Ni2 N1B 2.0799(14) . ?
Ni2 N3B 2.0831(13) . ?
Ni2 N2B 2.0979(13) . ?
Ni2 N6B 2.1014(13) . ?
Ni2 N5B 2.1058(14) . ?
O1B N1B 1.3974(17) . ?
O2B N2B 1.3968(17) . ?
O3B N3B 1.4008(16) . ?
O4B N4B 1.4102(17) . ?
N1B C2B 1.280(2) . ?
N2B C5B 1.278(2) . ?
N3B C8B 1.276(2) . ?
N4B C11B 1.277(2) . ?
N5B C4B 1.489(2) . ?
N5B C1B 1.491(2) . ?
N5B C13B 1.494(2) . ?
N6B C7B 1.487(2) . ?
N6B C15B 1.495(2) . ?
N6B C10B 1.495(2) . ?
C1B C2B 1.506(2) . ?
C2B C3B 1.493(2) . ?
C4B C5B 1.497(2) . ?
C5B C6B 1.497(2) . ?
C7B C8B 1.507(2) . ?
C8B C9B 1.490(2) . ?
C10B C11B 1.502(2) . ?
C11B C12B 1.492(2) . ?
C13B C14B 1.530(2) . ?
C14B C15B 1.528(2) . ?
N1 O3 1.2295(19) . ?
N1 O2 1.2560(19) . ?
N1 O1 1.2595(18) . ?
N2 O5 1.231(2) . ?
N2 O6 1.245(2) . ?
N2 O4 1.283(2) . ?
N3 O9 1.227(2) . ?
N3 O8 1.256(2) . ?
N3 O7 1.264(2) . ?
N4 O10 1.228(2) . ?
N4 O12 1.238(2) . ?
N4 O11 1.266(2) . ?
